data_7105889
loop_
_publ_author_name
'Tae-Hong Park'
'Katie A. Cychosz'
'Antek G. Wong-Foy'
'Anne Dailly'
'Adam J. Matzger'

_publ_section_title
;
 Gas and Liquid Phase Adsorption in Isostructural
 Cu3[biaryltricarboxylate]2 Microporous Coordination Polymers
;
_journal_name_full Chem.Commun.
_journal_page_first 1452
_journal_paper_doi 10.1039/c0cc03482g
_journal_volume 47
_journal_year 2011
_chemical_formula_moiety 'C26 H16 Cu3 N4 O15'
_chemical_formula_sum 'C26 H16 Cu3 N4 O15'
_chemical_formula_weight 815.06
_chemical_name_common UMCM-150N2
_chemical_name_systematic
;
?
;
_space_group_IT_number 194
_symmetry_cell_setting hexagonal
_symmetry_Int_Tables_number 194
_symmetry_space_group_name_Hall '-P 6c 2c'
_symmetry_space_group_name_H-M 'P 63/m m c'
_atom_sites_solution_hydrogens geom
_atom_sites_solution_primary direct
_atom_sites_solution_secondary difmap
_audit_creation_method SHELXL-97
_cell_angle_alpha 90.00
_cell_angle_beta 90.00
_cell_angle_gamma 120.00
_cell_formula_units_Z 6
_cell_length_a 18.4456(3)
_cell_length_b 18.4456(3)
_cell_length_c 39.5369(7)
_cell_measurement_reflns_used 20353
_cell_measurement_temperature 95(2)
_cell_measurement_theta_max 66.56
_cell_measurement_theta_min 6.57
_cell_volume 11649.8(3)
_computing_cell_refinement FS-Process
_computing_data_collection 'CrystalClear (Version 4.0)'
_computing_data_reduction 'CrystalClear (Version 4.0) '
_computing_molecular_graphics 'CrystalStructure (Version 4.0)'
_computing_structure_refinement 'SHELXL-97 (Sheldrick, 1997)'
_computing_structure_solution 'SHELXS-97 (Sheldrick, 1990)'
_diffrn_ambient_temperature 95(2)
_diffrn_measured_fraction_theta_full 0.996
_diffrn_measured_fraction_theta_max 0.996
_diffrn_measurement_device_type 'Rigaku R-AXIS RAPID imaging plate'
_diffrn_measurement_method \w
_diffrn_radiation_monochromator graphite
_diffrn_radiation_source 'fine-focus sealed tube'
_diffrn_radiation_type CuK\a
_diffrn_radiation_wavelength 1.54187
_diffrn_reflns_av_R_equivalents 0.0615
_diffrn_reflns_av_sigmaI/netI 0.0487
_diffrn_reflns_limit_h_max 21
_diffrn_reflns_limit_h_min -13
_diffrn_reflns_limit_k_max 12
_diffrn_reflns_limit_k_min -19
_diffrn_reflns_limit_l_max 46
_diffrn_reflns_limit_l_min -40
_diffrn_reflns_number 36091
_diffrn_reflns_theta_full 66.59
_diffrn_reflns_theta_max 66.59
_diffrn_reflns_theta_min 6.56
_diffrn_standards_number 0
_exptl_absorpt_coefficient_mu 1.236
_exptl_absorpt_correction_T_max 0.9408
_exptl_absorpt_correction_T_min 0.450
_exptl_absorpt_correction_type multi-scan
_exptl_absorpt_process_details
;
Higashi, T. (1995). Program for Absorption Correction.
Rigaku Corporation, Tokyo, Japan.
;
_exptl_crystal_colour blue
_exptl_crystal_density_diffrn 0.697
_exptl_crystal_density_method 'not measured'
_exptl_crystal_description hexagonalplate
_exptl_crystal_F_000 2436
_exptl_crystal_size_max 0.30
_exptl_crystal_size_mid 0.24
_exptl_crystal_size_min 0.05
_platon_squeeze_details
;
;
_refine_diff_density_max 0.472
_refine_diff_density_min -0.405
_refine_diff_density_rms 0.063
_refine_ls_extinction_method none
_refine_ls_goodness_of_fit_ref 0.990
_refine_ls_hydrogen_treatment riding
_refine_ls_matrix_type full
_refine_ls_number_parameters 123
_refine_ls_number_reflns 3827
_refine_ls_number_restraints 0
_refine_ls_restrained_S_all 0.990
_refine_ls_R_factor_all 0.1145
_refine_ls_R_factor_gt 0.0786
_refine_ls_shift/su_max 0.000
_refine_ls_shift/su_mean 0.000
_refine_ls_structure_factor_coef Fsqd
_refine_ls_weighting_details 'calc w=1/[\s^2^(Fo^2^)+(0.2000P)^2^+0.0000P] where P=(Fo^2^+2Fc^2^)/3'
_refine_ls_weighting_scheme calc
_refine_ls_wR_factor_gt 0.2528
_refine_ls_wR_factor_ref 0.2868
_reflns_number_gt 2571
_reflns_number_total 3827
_reflns_threshold_expression >2sigma(I)
_cod_data_source_file C0CC03482G.TXT
_cod_data_source_block shelxl
_cod_original_cell_volume 11649.8(4)
_cod_database_code 7105889

loop_
_symmetry_equiv_pos_as_xyz
'x, y, z'
'x-y, x, z+1/2'
'-y, x-y, z'
'-x, -y, z+1/2'
'-x+y, -x, z'
'y, -x+y, z+1/2'
'-x+y, y, z'
'y, x, z+1/2'
'x, x-y, z'
'x-y, -y, z+1/2'
'-y, -x, z'
'-x, -x+y, z+1/2'
'-x, -y, -z'
'-x+y, -x, -z-1/2'
'y, -x+y, -z'
'x, y, -z-1/2'
'x-y, x, -z'
'-y, x-y, -z-1/2'
'x-y, -y, -z'
'-y, -x, -z-1/2'
'-x, -x+y, -z'
'-x+y, y, -z-1/2'
'y, x, -z'
'x, x-y, -z-1/2'

loop_
_atom_site_label
_atom_site_type_symbol
_atom_site_fract_x
_atom_site_fract_y
_atom_site_fract_z
_atom_site_U_iso_or_equiv
_atom_site_adp_type
_atom_site_occupancy
_atom_site_symmetry_multiplicity
_atom_site_calc_flag
_atom_site_refinement_flags
_atom_site_disorder_assembly
_atom_site_disorder_group
Cu1 Cu 0.47550(2) 0.52450(2) 0.52734(2) 0.0535(4) Uani 1 2 d S . .
Cu2 Cu 0.93759(5) 0.87517(10) 0.2500 0.0840(6) Uani 1 4 d S . .
O1 O 0.51919(18) 0.62862(17) 0.50181(8) 0.0683(9) Uani 1 1 d . . .
O2 O 0.58866(19) 0.5613(2) 0.54369(8) 0.0726(9) Uani 1 1 d . . .
O3 O 0.43781(19) 0.56219(19) 0.57217(15) 0.126(2) Uani 1 2 d S . .
O4 O 0.8671(4) 0.8757(3) 0.28415(13) 0.174(2) Uani 1 1 d . . .
O5 O 0.8669(3) 0.7338(5) 0.2500 0.147(4) Uani 1 4 d S . .
N1 N 0.7146(4) 0.9214(3) 0.36753(13) 0.1136(18) Uani 1 1 d . . .
C1 C 0.5500(3) 0.6411(3) 0.47313(12) 0.0593(11) Uani 1 1 d . . .
C2 C 0.5562(4) 0.77809(19) 0.47257(16) 0.0630(16) Uani 1 2 d S . .
H2 H 0.5283 0.7641 0.4938 0.076 Uiso 1 2 calc SR . .
C3 C 0.5764(3) 0.7224(3) 0.45720(11) 0.0612(12) Uani 1 1 d . . .
C4 C 0.6193(3) 0.7448(3) 0.42683(11) 0.0664(12) Uani 1 1 d . . .
H4 H 0.6330 0.7071 0.4162 0.080 Uiso 1 1 calc R . .
C5 C 0.6428(5) 0.8214(2) 0.41154(17) 0.0751(19) Uani 1 2 d S . .
C6 C 0.6944(5) 0.8472(2) 0.3802(2) 0.085(2) Uani 1 2 d S . .
C7 C 0.7636(4) 0.9439(4) 0.34011(16) 0.112(2) Uani 1 1 d . . .
H7 H 0.7809 0.9973 0.3305 0.134 Uiso 1 1 calc R . .
C8 C 0.7903(5) 0.8951(2) 0.32518(18) 0.081(2) Uani 1 2 d S . .
C9 C 0.8475(5) 0.9237(3) 0.29648(18) 0.086(2) Uani 1 2 d S . .

loop_
_atom_site_aniso_label
_atom_site_aniso_U_11
_atom_site_aniso_U_22
_atom_site_aniso_U_33
_atom_site_aniso_U_23
_atom_site_aniso_U_13
_atom_site_aniso_U_12
Cu1 0.0545(5) 0.0545(5) 0.0599(6) -0.00377(18) 0.00377(18) 0.0336(5)
Cu2 0.0889(9) 0.1103(13) 0.0598(8) 0.000 0.000 0.0552(7)
O1 0.079(2) 0.0553(19) 0.079(2) 0.0081(16) 0.0129(17) 0.0393(17)
O2 0.0549(19) 0.087(2) 0.082(2) -0.0188(19) -0.0100(17) 0.0398(18)
O3 0.111(3) 0.111(3) 0.127(5) -0.045(2) 0.045(2) 0.035(4)
O4 0.257(6) 0.162(4) 0.153(4) 0.069(4) 0.140(4) 0.143(4)
O5 0.165(7) 0.093(6) 0.160(9) 0.000 0.000 0.047(3)
N1 0.157(5) 0.093(4) 0.105(3) 0.042(3) 0.069(4) 0.073(4)
C1 0.055(3) 0.058(3) 0.067(3) 0.009(2) 0.007(2) 0.029(2)
C2 0.061(4) 0.060(3) 0.068(4) -0.0014(15) -0.003(3) 0.031(2)
C3 0.060(3) 0.054(3) 0.070(3) -0.004(2) 0.004(2) 0.029(2)
C4 0.078(3) 0.060(3) 0.069(3) 0.008(2) 0.020(2) 0.041(3)
C5 0.084(5) 0.072(3) 0.073(4) 0.0113(19) 0.023(4) 0.042(2)
C6 0.093(6) 0.077(4) 0.089(5) 0.012(2) 0.023(4) 0.047(3)
C7 0.139(6) 0.090(4) 0.108(5) 0.032(4) 0.045(4) 0.059(4)
C8 0.096(6) 0.083(4) 0.069(4) 0.008(2) 0.016(4) 0.048(3)
C9 0.096(6) 0.106(5) 0.052(4) -0.0005(19) -0.001(4) 0.048(3)

loop_
_atom_type_symbol
_atom_type_description
_atom_type_scat_dispersion_real
_atom_type_scat_dispersion_imag
_atom_type_scat_source
C C 0.0181 0.0091 'International Tables Vol C Tables 4.2.6.8 and 6.1.1.4'
H H 0.0000 0.0000 'International Tables Vol C Tables 4.2.6.8 and 6.1.1.4'
N N 0.0311 0.0180 'International Tables Vol C Tables 4.2.6.8 and 6.1.1.4'
O O 0.0492 0.0322 'International Tables Vol C Tables 4.2.6.8 and 6.1.1.4'
Cu Cu -1.9646 0.5888 'International Tables Vol C Tables 4.2.6.8 and 6.1.1.4'

loop_
_geom_angle_atom_site_label_1
_geom_angle_atom_site_label_2
_geom_angle_atom_site_label_3
_geom_angle
_geom_angle_site_symmetry_1
_geom_angle_site_symmetry_3
_geom_angle_publ_flag
O1 Cu1 O1 88.61(18) . 11_665 ?
O1 Cu1 O2 89.17(14) . . ?
O1 Cu1 O2 166.95(13) 11_665 . ?
O1 Cu1 O2 166.96(13) . 11_665 ?
O1 Cu1 O2 89.17(14) 11_665 11_665 ?
O2 Cu1 O2 90.1(2) . 11_665 ?
O1 Cu1 O3 98.61(16) . . ?
O1 Cu1 O3 98.62(17) 11_665 . ?
O2 Cu1 O3 94.43(16) . . ?
O2 Cu1 O3 94.43(16) 11_665 . ?
O1 Cu1 Cu1 82.60(9) . 13_666 ?
O1 Cu1 Cu1 82.60(9) 11_665 13_666 ?
O2 Cu1 Cu1 84.37(10) . 13_666 ?
O2 Cu1 Cu1 84.37(10) 11_665 13_666 ?
O3 Cu1 Cu1 178.3(2) . 13_666 ?
O4 Cu2 O4 92.0(4) 7_655 22_656 ?
O4 Cu2 O4 88.0(4) 7_655 . ?
O4 Cu2 O4 179.5(3) 22_656 . ?
O4 Cu2 O4 179.5(3) 7_655 16_556 ?
O4 Cu2 O4 88.0(4) 22_656 16_556 ?
O4 Cu2 O4 92.0(4) . 16_556 ?
O4 Cu2 O5 90.26(16) 7_655 . ?
O4 Cu2 O5 90.26(16) 22_656 . ?
O4 Cu2 O5 90.26(16) . . ?
O4 Cu2 O5 90.26(16) 16_556 . ?
C1 O1 Cu1 125.6(3) . . ?
C1 O2 Cu1 122.5(3) 23_556 . ?
C9 O4 Cu2 138.8(5) . . ?
C6 N1 C7 115.0(5) . . ?
O2 C1 O1 124.9(4) 23_556 . ?
O2 C1 C3 117.1(4) 23_556 . ?
O1 C1 C3 118.1(4) . . ?
C3 C2 C3 120.9(6) 9_565 . ?
C3 C2 H2 119.6 9_565 . ?
C3 C2 H2 119.6 . . ?
C4 C3 C2 118.8(4) . . ?
C4 C3 C1 121.8(4) . . ?
C2 C3 C1 119.4(4) . . ?
C3 C4 C5 121.5(4) . . ?
C3 C4 H4 119.3 . . ?
C5 C4 H4 119.3 . . ?
C4 C5 C4 118.5(6) 9_565 . ?
C4 C5 C6 120.7(3) 9_565 . ?
C4 C5 C6 120.7(3) . . ?
N1 C6 N1 126.7(7) . 9_565 ?
N1 C6 C5 116.7(4) . . ?
N1 C6 C5 116.7(4) 9_565 . ?
N1 C7 C8 124.1(6) . . ?
N1 C7 H7 117.9 . . ?
C8 C7 H7 117.9 . . ?
C7 C8 C7 115.1(7) 9_565 . ?
C7 C8 C9 122.4(4) 9_565 . ?
C7 C8 C9 122.4(4) . . ?
O4 C9 O4 123.0(8) 9_565 . ?
O4 C9 C8 118.3(4) 9_565 . ?
O4 C9 C8 118.3(4) . . ?

loop_
_geom_bond_atom_site_label_1
_geom_bond_atom_site_label_2
_geom_bond_distance
_geom_bond_site_symmetry_2
_geom_bond_publ_flag
Cu1 O1 1.952(3) . ?
Cu1 O1 1.952(3) 11_665 ?
Cu1 O2 1.954(3) . ?
Cu1 O2 1.954(3) 11_665 ?
Cu1 O3 2.143(5) . ?
Cu1 Cu1 2.6692(15) 13_666 ?
Cu2 O4 1.878(4) 7_655 ?
Cu2 O4 1.878(4) 22_656 ?
Cu2 O4 1.878(4) . ?
Cu2 O4 1.878(4) 16_556 ?
Cu2 O5 2.258(9) . ?
O1 C1 1.237(5) . ?
O2 C1 1.274(5) 23_556 ?
O4 C9 1.214(5) . ?
N1 C6 1.324(5) . ?
N1 C7 1.338(7) . ?
C1 O2 1.274(5) 23_556 ?
C1 C3 1.467(6) . ?
C2 C3 1.395(5) 9_565 ?
C2 C3 1.395(5) . ?
C2 H2 0.9500 . ?
C3 C4 1.383(6) . ?
C4 C5 1.391(5) . ?
C4 H4 0.9500 . ?
C5 C4 1.391(5) 9_565 ?
C5 C6 1.490(10) . ?
C6 N1 1.324(5) 9_565 ?
C7 C8 1.356(6) . ?
C7 H7 0.9500 . ?
C8 C7 1.356(6) 9_565 ?
C8 C9 1.457(10) . ?
C9 O4 1.214(5) 9_565 ?

loop_
_geom_torsion_atom_site_label_1
_geom_torsion_atom_site_label_2
_geom_torsion_atom_site_label_3
_geom_torsion_atom_site_label_4
_geom_torsion
_geom_torsion_site_symmetry_1
_geom_torsion_site_symmetry_2
_geom_torsion_site_symmetry_3
_geom_torsion_site_symmetry_4
_geom_torsion_publ_flag
O1 Cu1 O1 C1 -81.6(4) 11_665 . . . ?
O2 Cu1 O1 C1 85.5(4) . . . . ?
O2 Cu1 O1 C1 -1.4(8) 11_665 . . . ?
O3 Cu1 O1 C1 179.8(4) . . . . ?
Cu1 Cu1 O1 C1 1.1(4) 13_666 . . . ?
O1 Cu1 O2 C1 -84.9(4) . . . 23_556 ?
O1 Cu1 O2 C1 -4.7(8) 11_665 . . 23_556 ?
O2 Cu1 O2 C1 82.0(4) 11_665 . . 23_556 ?
O3 Cu1 O2 C1 176.5(4) . . . 23_556 ?
Cu1 Cu1 O2 C1 -2.3(3) 13_666 . . 23_556 ?
O4 Cu2 O4 C9 107.2(9) 7_655 . . . ?
O4 Cu2 O4 C9 17(5) 22_656 . . . ?
O4 Cu2 O4 C9 -72.3(10) 16_556 . . . ?
O5 Cu2 O4 C9 -162.5(10) . . . . ?
Cu1 O1 C1 O2 -3.3(7) . . . 23_556 ?
Cu1 O1 C1 C3 177.4(3) . . . . ?
C3 C2 C3 C4 1.9(9) 9_565 . . . ?
C3 C2 C3 C1 -176.5(4) 9_565 . . . ?
O2 C1 C3 C4 -6.3(7) 23_556 . . . ?
O1 C1 C3 C4 173.1(4) . . . . ?
O2 C1 C3 C2 172.1(5) 23_556 . . . ?
O1 C1 C3 C2 -8.5(7) . . . . ?
C2 C3 C4 C5 0.3(8) . . . . ?
C1 C3 C4 C5 178.8(5) . . . . ?
C3 C4 C5 C4 -2.5(10) . . . 9_565 ?
C3 C4 C5 C6 175.4(6) . . . . ?
C7 N1 C6 N1 -3.4(14) . . . 9_565 ?
C7 N1 C6 C5 177.6(6) . . . . ?
C4 C5 C6 N1 -1.5(11) 9_565 . . . ?
C4 C5 C6 N1 -179.4(7) . . . . ?
C4 C5 C6 N1 179.3(7) 9_565 . . 9_565 ?
C4 C5 C6 N1 1.5(11) . . . 9_565 ?
C6 N1 C7 C8 1.5(11) . . . . ?
N1 C7 C8 C7 0.0(13) . . . 9_565 ?
N1 C7 C8 C9 -176.5(7) . . . . ?
Cu2 O4 C9 O4 10.1(18) . . . 9_565 ?
Cu2 O4 C9 C8 -176.8(6) . . . . ?
C7 C8 C9 O4 178.6(8) 9_565 . . 9_565 ?
C7 C8 C9 O4 -5.2(12) . . . 9_565 ?
C7 C8 C9 O4 5.2(12) 9_565 . . . ?
C7 C8 C9 O4 -178.6(8) . . . . ?

loop_
_platon_squeeze_void_nr
_platon_squeeze_void_average_x
_platon_squeeze_void_average_y
_platon_squeeze_void_average_z
_platon_squeeze_void_volume
_platon_squeeze_void_count_electrons
_platon_squeeze_void_content
1 -0.038 -0.024 -0.001 8307 1046 ' '
